data_7100612
_journal_name_full 'Chemical Communications'
_journal_paper_doi 10.1039/b513788h
_journal_year 2005
_chemical_formula_moiety '[Cu(HL1)(EtNH2)] '
_chemical_formula_sum 'C21 H32 Cu N2 O6'
_chemical_formula_weight 472.04
_space_group_IT_number 1
_space_group_name_Hall 'P 1'
_space_group_name_H-M_alt 'P 1'
_symmetry_cell_setting triclinic
_symmetry_Int_Tables_number 1
_symmetry_space_group_name_Hall 'P 1'
_symmetry_space_group_name_H-M 'P 1'
_cell_angle_alpha 77.465(10)
_cell_angle_beta 82.337(14)
_cell_angle_gamma 88.386(16)
_cell_formula_units_Z 2
_cell_length_a 6.612(4)
_cell_length_b 12.230(6)
_cell_length_c 14.089(7)
_cell_measurement_temperature 153.1
_cell_volume 1102.3(10)
_exptl_crystal_density_diffrn 1.422
_cod_database_code 7100612

loop_
_symmetry_equiv_pos_site_id
_symmetry_equiv_pos_as_xyz
1 +X,+Y,+Z

loop_
_atom_site_label
_atom_site_type_symbol
_atom_site_fract_x
_atom_site_fract_y
_atom_site_fract_z
_atom_site_U_iso_or_equiv
_atom_site_adp_type
_atom_site_occupancy
_atom_site_symmetry_multiplicity
_atom_site_calc_flag
_atom_site_refinement_flags
_atom_site_disorder_assembly
_atom_site_disorder_group
CU(1) Cu -1.75632(12) 0.22502(8) 0.46509(6) 0.0285(3) Uani 1.00 1 d . . .
CU(2) Cu -0.90037(12) -0.10535(8) 0.72869(6) 0.0280(3) Uani 1.00 1 d . . .
O(1) O -1.9459(15) 0.3335(8) 0.4133(6) 0.033(2) Uani 1.00 1 d . . .
O(2) O -1.5452(14) 0.1172(8) 0.5109(6) 0.033(2) Uani 1.00 1 d . . .
O(3) O -1.2489(13) -0.0682(6) 0.5299(5) 0.0382(17) Uani 1.00 1 d . . .
O(4) O -0.9545(14) -0.0557(7) 0.3562(7) 0.033(2) Uani 1.00 1 d . . .
O(5) O -1.3541(13) 0.1257(7) 0.2555(6) 0.033(2) Uani 1.00 1 d . . .
O(6) O -0.8920(12) -0.0192(7) 0.1855(5) 0.0406(18) Uani 1.00 1 d . . .
O(7) O -0.7173(14) -0.2235(8) 0.7856(7) 0.031(2) Uani 1.00 1 d . . .
O(8) O -1.1317(14) -0.0117(7) 0.6854(6) 0.0277(19) Uani 1.00 1 d . . .
O(9) O -1.5845(11) 0.0530(6) 0.6971(4) 0.0316(14) Uani 1.00 1 d . . .
O(10) O -1.6932(12) 0.1820(8) 0.8419(6) 0.0288(19) Uani 1.00 1 d . . .
O(11) O -1.2648(12) 0.0164(7) 0.9376(5) 0.0292(18) Uani 1.00 1 d . . .
O(12) O -1.6732(12) 0.2028(7) 1.0026(5) 0.0379(17) Uani 1.00 1 d . . .
N(1) N -1.6135(16) 0.2267(9) 0.3338(7) 0.032(2) Uani 1.00 1 d . . .
N(2) N -1.0004(16) -0.0768(9) 0.8570(7) 0.032(2) Uani 1.00 1 d . . .
N(3) N -1.8950(16) 0.2027(9) 0.6032(7) 0.030(2) Uani 1.00 1 d . . .
N(4) N -0.7905(18) -0.1045(9) 0.5887(7) 0.032(2) Uani 1.00 1 d . . .
C(1) C -1.4188(17) 0.1708(8) 0.3404(7) 0.032(2) Uani 1.00 1 d . . .
C(2) C -1.4443(16) 0.0769(9) 0.4313(6) 0.029(2) Uani 1.00 1 d . . .
C(3) C -1.237(2) 0.0271(11) 0.4477(9) 0.032(2) Uani 1.00 1 d . . .
C(4) C -1.1557(19) -0.0136(10) 0.3554(8) 0.033(2) Uani 1.00 1 d . . .
C(5) C -1.1567(17) 0.0804(9) 0.2650(7) 0.036(2) Uani 1.00 1 d . . .
C(6) C -1.0832(19) 0.0326(12) 0.1757(9) 0.038(3) Uani 1.00 1 d . . .
C(7) C -0.887(2) -0.0984(12) 0.2728(10) 0.038(3) Uani 1.00 1 d . . .
C(8) C -0.678(2) -0.1428(14) 0.2764(11) 0.050(4) Uani 1.00 1 d . . .
C(9) C -1.678(2) 0.2702(11) 0.2526(9) 0.032(2) Uani 1.00 1 d . . .
C(10) C -1.852(2) 0.3401(12) 0.2425(9) 0.035(3) Uani 1.00 1 d . . .
C(11) C -1.971(2) 0.3754(12) 0.3215(10) 0.031(2) Uani 1.00 1 d . . .
C(12) C -2.130(2) 0.4588(12) 0.2983(9) 0.035(3) Uani 1.00 1 d . . .
C(13) C -2.168(3) 0.4895(19) 0.2010(14) 0.068(5) Uani 1.00 1 d . . .
C(14) C -2.056(3) 0.4474(18) 0.1250(13) 0.071(6) Uani 1.00 1 d . . .
C(15) C -1.897(2) 0.3798(15) 0.1424(12) 0.051(4) Uani 1.00 1 d . . .
C(16) C -2.247(2) 0.5097(12) 0.3774(11) 0.039(3) Uani 1.00 1 d . . .
C(17) C -2.380(2) 0.4242(16) 0.4530(14) 0.057(4) Uani 1.00 1 d . . .
C(18) C -2.091(2) 0.5644(12) 0.4261(12) 0.044(3) Uani 1.00 1 d . . .
C(19) C -2.384(3) 0.6050(17) 0.3367(14) 0.063(5) Uani 1.00 1 d . . .
C(20) C -1.1456(15) 0.0125(8) 0.8463(7) 0.029(2) Uani 1.00 1 d . . .
C(21) C -1.2777(17) -0.0078(9) 0.7693(7) 0.030(2) Uani 1.00 1 d . . .
C(22) C -1.4394(19) 0.0840(11) 0.7518(9) 0.026(2) Uani 1.00 1 d . . .
C(23) C -1.5498(16) 0.0907(10) 0.8522(8) 0.029(2) Uani 1.00 1 d . . .
C(24) C -1.4052(16) 0.1077(8) 0.9226(7) 0.0298(19) Uani 1.00 1 d . . .
C(25) C -1.5277(19) 0.1136(11) 1.0197(8) 0.033(2) Uani 1.00 1 d . . .
C(26) C -1.802(2) 0.1869(12) 0.9351(8) 0.035(2) Uani 1.00 1 d . . .
C(27) C -1.949(2) 0.2805(13) 0.9220(10) 0.039(3) Uani 1.00 1 d . . .
C(28) C -0.9653(19) -0.1328(12) 0.9403(10) 0.034(2) Uani 1.00 1 d . . .
C(29) C -0.814(2) -0.2212(12) 0.9552(9) 0.034(3) Uani 1.00 1 d . . .
C(30) C -0.701(2) -0.2599(12) 0.8754(10) 0.033(3) Uani 1.00 1 d . . .
C(31) C -0.558(2) -0.3508(12) 0.9021(11) 0.041(3) Uani 1.00 1 d . . .
C(32) C -0.536(3) -0.3909(17) 0.9967(12) 0.065(5) Uani 1.00 1 d . . .
C(33) C -0.648(3) -0.3512(18) 1.0749(10) 0.076(6) Uani 1.00 1 d . . .
C(34) C -0.786(3) -0.2678(17) 1.0530(11) 0.055(4) Uani 1.00 1 d . . .
C(35) C -0.428(2) -0.3996(12) 0.8184(11) 0.042(3) Uani 1.00 1 d . . .
C(36) C -0.566(2) -0.4504(14) 0.7637(12) 0.050(4) Uani 1.00 1 d . . .
C(37) C -0.298(2) -0.3065(14) 0.7480(12) 0.046(3) Uani 1.00 1 d . . .
C(38) C -0.280(3) -0.4918(19) 0.8611(14) 0.076(6) Uani 1.00 1 d . . .
C(39) C -1.996(2) 0.2997(10) 0.6375(8) 0.033(2) Uani 1.00 1 d . . .
C(40) C -1.847(2) 0.3862(13) 0.6430(11) 0.048(3) Uani 1.00 1 d . . .
C(41) C -0.677(2) -0.2011(13) 0.5594(11) 0.043(3) Uani 1.00 1 d . . .
C(42) C -0.825(2) -0.2910(13) 0.5596(11) 0.050(3) Uani 1.00 1 d . . .
H(1) H -2.2787 0.5425 0.1870 0.080 Uiso 1.00 1 c R . .
H(2) H -2.0928 0.4701 0.0596 0.083 Uiso 1.00 1 c R . .
H(3) H -1.8094 0.3575 0.0916 0.055 Uiso 1.00 1 c R . .
H(4) H -1.6055 0.2517 0.1960 0.038 Uiso 1.00 1 c R . .
H(5) H -0.4469 -0.4504 1.0138 0.080 Uiso 1.00 1 c R . .
H(6) H -0.6237 -0.3782 1.1394 0.090 Uiso 1.00 1 c R . .
H(7) H -0.8619 -0.2395 1.1053 0.071 Uiso 1.00 1 c R . .
H(8) H -1.0423 -0.1177 0.9981 0.042 Uiso 1.00 1 c R . .
H(9) H -0.6736 -0.1970 0.3342 0.062 Uiso 1.00 1 c R . .
H(10) H -0.6404 -0.1750 0.2206 0.062 Uiso 1.00 1 c R . .
H(11) H -0.5884 -0.0825 0.2734 0.062 Uiso 1.00 1 c R . .
H(12) H -1.7582 0.3533 0.6880 0.051 Uiso 1.00 1 c R . .
H(13) H -1.7746 0.4119 0.5800 0.051 Uiso 1.00 1 c R . .
H(14) H -1.9216 0.4452 0.6644 0.051 Uiso 1.00 1 c R . .
H(15) H -1.9995 0.5059 0.4545 0.052 Uiso 1.00 1 c R . .
H(16) H -2.0136 0.6182 0.3792 0.052 Uiso 1.00 1 c R . .
H(17) H -2.1599 0.5949 0.4770 0.052 Uiso 1.00 1 c R . .
H(18) H -2.4437 0.4575 0.5038 0.061 Uiso 1.00 1 c R . .
H(19) H -2.4838 0.3979 0.4215 0.061 Uiso 1.00 1 c R . .
H(20) H -2.3007 0.3617 0.4796 0.061 Uiso 1.00 1 c R . .
H(21) H -2.3071 0.6588 0.2909 0.071 Uiso 1.00 1 c R . .
H(22) H -2.4827 0.5728 0.3053 0.071 Uiso 1.00 1 c R . .
H(23) H -2.4529 0.6328 0.3888 0.071 Uiso 1.00 1 c R . .
H(24) H -1.8823 0.3503 0.8943 0.045 Uiso 1.00 1 c R . .
H(25) H -2.0422 0.2689 0.8766 0.045 Uiso 1.00 1 c R . .
H(26) H -2.0292 0.2848 0.9820 0.045 Uiso 1.00 1 c R . .
H(27) H -0.2066 -0.2772 0.7831 0.054 Uiso 1.00 1 c R . .
H(28) H -0.2219 -0.3367 0.6976 0.054 Uiso 1.00 1 c R . .
H(29) H -0.3850 -0.2492 0.7206 0.054 Uiso 1.00 1 c R . .
H(30) H -0.6590 -0.3956 0.7353 0.059 Uiso 1.00 1 c R . .
H(31) H -0.4888 -0.4793 0.7118 0.059 Uiso 1.00 1 c R . .
H(32) H -0.6436 -0.5109 0.8063 0.059 Uiso 1.00 1 c R . .
H(33) H -0.3584 -0.5520 0.9046 0.093 Uiso 1.00 1 c R . .
H(34) H -0.2064 -0.5210 0.8090 0.093 Uiso 1.00 1 c R . .
H(35) H -0.1896 -0.4634 0.8956 0.093 Uiso 1.00 1 c R . .
H(36) H -0.9008 -0.3149 0.6252 0.060 Uiso 1.00 1 c R . .
H(37) H -0.9266 -0.2647 0.5165 0.060 Uiso 1.00 1 c R . .
H(38) H -0.7617 -0.3553 0.5419 0.060 Uiso 1.00 1 c R . .
H(39) H -2.0864 0.3318 0.5914 0.042 Uiso 1.00 1 c R . .
H(40) H -2.0704 0.2733 0.6995 0.042 Uiso 1.00 1 c R . .
H(41) H -0.6077 -0.1782 0.4933 0.050 Uiso 1.00 1 c R . .
H(42) H -0.5807 -0.2289 0.6017 0.050 Uiso 1.00 1 c R . .
H(43) H -1.0745 0.0907 0.1189 0.049 Uiso 1.00 1 c R . .
H(44) H -1.1794 -0.0223 0.1705 0.049 Uiso 1.00 1 c R . .
H(45) H -1.4418 0.1282 1.0637 0.043 Uiso 1.00 1 c R . .
H(46) H -1.5982 0.0449 1.0461 0.043 Uiso 1.00 1 c R . .
H(47) H -1.3196 0.2209 0.3466 0.039 Uiso 1.00 1 c R . .
H(48) H -1.5276 0.0201 0.4201 0.036 Uiso 1.00 1 c R . .
H(49) H -1.1492 0.0823 0.4580 0.035 Uiso 1.00 1 c R . .
H(50) H -1.2404 -0.0732 0.3505 0.040 Uiso 1.00 1 c R . .
H(51) H -1.0677 0.1378 0.2679 0.042 Uiso 1.00 1 c R . .
H(52) H -0.9754 -0.1586 0.2724 0.042 Uiso 1.00 1 c R . .
H(53) H -1.0754 0.0822 0.8220 0.035 Uiso 1.00 1 c R . .
H(54) H -1.3440 -0.0789 0.7922 0.035 Uiso 1.00 1 c R . .
H(55) H -1.3769 0.1533 0.7205 0.031 Uiso 1.00 1 c R . .
H(56) H -1.6231 0.0225 0.8796 0.034 Uiso 1.00 1 c R . .
H(57) H -1.3298 0.1756 0.8967 0.035 Uiso 1.00 1 c R . .
H(58) H -1.8729 0.1187 0.9605 0.042 Uiso 1.00 1 c R . .
H(59) H -1.9960 0.1462 0.6113 0.038 Uiso 1.00 1 c R . .
H(60) H -1.7945 0.1757 0.6452 0.038 Uiso 1.00 1 c R . .
H(61) H -0.9028 -0.0891 0.5526 0.040 Uiso 1.00 1 c R . .
H(62) H -0.6983 -0.0409 0.5683 0.040 Uiso 1.00 1 c R . .
H(63) H -1.2039 -0.0530 0.6000 0.021 Uiso 1.00 1 c R . .
H(64) H -1.5915 0.0959 0.6280 0.021 Uiso 1.00 1 c R . .

loop_
_atom_site_aniso_label
_atom_site_aniso_U_11
_atom_site_aniso_U_22
_atom_site_aniso_U_33
_atom_site_aniso_U_12
_atom_site_aniso_U_13
_atom_site_aniso_U_23
CU(1) 0.0311(7) 0.0362(7) 0.0189(6) 0.0073(5) 0.0008(5) -0.0108(5)
CU(2) 0.0310(7) 0.0365(7) 0.0175(6) 0.0081(5) -0.0003(5) -0.0107(5)
O(1) 0.042(5) 0.042(5) 0.020(4) 0.010(4) -0.006(3) -0.016(3)
O(2) 0.036(5) 0.044(4) 0.019(4) 0.013(3) 0.006(3) -0.015(3)
O(3) 0.057(4) 0.037(3) 0.021(3) 0.015(3) -0.009(3) -0.007(2)
O(4) 0.038(5) 0.037(4) 0.027(4) 0.015(3) -0.004(3) -0.019(3)
O(5) 0.033(4) 0.041(4) 0.021(3) 0.015(3) 0.009(3) -0.007(3)
O(6) 0.036(4) 0.054(4) 0.028(3) 0.023(3) 0.004(3) -0.009(3)
O(7) 0.035(5) 0.035(4) 0.023(4) 0.011(3) 0.001(3) -0.011(3)
O(8) 0.034(4) 0.037(4) 0.013(3) 0.009(3) -0.001(3) -0.010(3)
O(9) 0.039(3) 0.041(3) 0.019(2) 0.007(3) -0.012(2) -0.013(2)
O(10) 0.021(4) 0.046(4) 0.018(4) 0.012(3) -0.002(3) -0.008(3)
O(11) 0.030(4) 0.044(4) 0.015(3) 0.013(3) -0.004(2) -0.011(3)
O(12) 0.033(4) 0.055(4) 0.033(3) 0.011(3) -0.007(3) -0.027(3)
N(1) 0.033(5) 0.041(5) 0.023(4) 0.006(4) 0.007(3) -0.015(3)
N(2) 0.030(5) 0.043(5) 0.021(4) 0.007(4) 0.001(3) -0.011(3)
N(3) 0.028(5) 0.036(5) 0.023(4) 0.007(3) 0.004(3) -0.007(3)
N(4) 0.042(6) 0.038(5) 0.015(4) 0.008(4) 0.002(3) -0.010(3)
C(1) 0.041(5) 0.032(4) 0.023(4) 0.000(4) 0.005(3) -0.014(3)
C(2) 0.037(5) 0.038(5) 0.012(3) 0.011(4) 0.002(3) -0.010(3)
C(3) 0.040(7) 0.037(6) 0.020(5) 0.008(5) 0.001(4) -0.015(4)
C(4) 0.035(6) 0.046(6) 0.020(4) 0.015(4) -0.001(4) -0.017(4)
C(5) 0.039(5) 0.042(5) 0.023(4) 0.013(4) 0.002(3) -0.006(4)
C(6) 0.030(6) 0.056(7) 0.024(5) 0.015(5) 0.008(4) -0.007(4)
C(7) 0.032(6) 0.053(7) 0.030(5) 0.016(5) -0.003(4) -0.015(5)
C(8) 0.039(7) 0.072(9) 0.043(7) 0.040(7) -0.011(5) -0.022(6)
C(9) 0.044(7) 0.037(5) 0.015(5) 0.004(5) 0.001(4) -0.012(4)
C(10) 0.044(8) 0.041(7) 0.022(6) 0.014(6) -0.007(5) -0.012(5)
C(11) 0.028(6) 0.045(7) 0.022(6) 0.003(5) -0.000(4) -0.016(5)
C(12) 0.042(7) 0.043(6) 0.018(5) 0.007(5) -0.001(4) -0.006(4)
C(13) 0.068(10) 0.101(13) 0.049(9) 0.058(10) -0.032(8) -0.040(9)
C(14) 0.081(11) 0.102(13) 0.047(9) 0.062(11) -0.033(8) -0.043(9)
C(15) 0.063(10) 0.060(9) 0.032(7) 0.035(8) -0.004(6) -0.020(6)
C(16) 0.041(8) 0.043(7) 0.039(7) 0.011(6) -0.007(5) -0.021(6)
C(17) 0.050(9) 0.064(10) 0.059(10) 0.008(7) 0.015(7) -0.032(8)
C(18) 0.049(8) 0.037(7) 0.051(8) 0.011(6) -0.001(6) -0.025(6)
C(19) 0.073(13) 0.074(11) 0.047(10) 0.039(10) -0.011(8) -0.030(8)
C(20) 0.033(5) 0.030(4) 0.026(4) 0.010(4) 0.003(3) -0.014(3)
C(21) 0.036(5) 0.031(5) 0.027(4) 0.006(4) 0.003(3) -0.016(4)
C(22) 0.025(6) 0.040(6) 0.018(5) 0.004(4) -0.004(4) -0.015(4)
C(23) 0.020(5) 0.047(6) 0.025(4) 0.011(4) 0.000(3) -0.021(4)
C(24) 0.034(5) 0.035(4) 0.027(4) 0.009(4) -0.005(3) -0.020(3)
C(25) 0.031(6) 0.054(7) 0.018(4) 0.014(5) -0.006(4) -0.018(4)
C(26) 0.032(6) 0.059(7) 0.019(4) 0.020(5) -0.004(4) -0.023(5)
C(27) 0.036(6) 0.054(7) 0.029(6) 0.006(5) 0.001(4) -0.019(5)
C(28) 0.018(5) 0.055(7) 0.026(5) 0.012(5) 0.002(4) -0.010(5)
C(29) 0.039(7) 0.045(7) 0.019(6) 0.016(6) -0.005(5) -0.010(5)
C(30) 0.039(7) 0.037(7) 0.027(6) 0.005(5) -0.011(5) -0.015(5)
C(31) 0.038(7) 0.048(7) 0.045(8) 0.026(5) -0.018(5) -0.025(6)
C(32) 0.084(12) 0.082(11) 0.030(7) 0.042(9) -0.009(7) -0.021(7)
C(33) 0.110(14) 0.103(13) 0.013(5) 0.056(11) -0.021(7) -0.008(6)
C(34) 0.067(10) 0.084(11) 0.018(6) 0.029(9) -0.018(6) -0.019(6)
C(35) 0.054(9) 0.038(7) 0.034(7) 0.019(6) -0.007(6) -0.012(5)
C(36) 0.059(10) 0.050(8) 0.043(8) -0.012(7) 0.003(7) -0.018(7)
C(37) 0.031(7) 0.064(9) 0.053(8) 0.006(6) -0.012(5) -0.032(7)
C(38) 0.101(16) 0.088(13) 0.046(10) 0.066(13) -0.022(10) -0.030(9)
C(39) 0.045(7) 0.036(5) 0.019(5) 0.007(5) 0.006(4) -0.014(4)
C(40) 0.058(9) 0.048(7) 0.040(7) 0.005(6) 0.004(6) -0.020(6)
C(41) 0.036(7) 0.059(8) 0.041(7) 0.010(6) -0.005(5) -0.027(6)
C(42) 0.058(9) 0.054(8) 0.040(7) -0.001(6) -0.011(6) -0.012(6)

loop_
_geom_bond_atom_site_label_1
_geom_bond_atom_site_label_2
_geom_bond_distance
_geom_bond_publ_flag
_geom_bond_site_symmetry_1
_geom_bond_site_symmetry_2
CU(1) O(1) 1.896(10) ? . .
CU(1) O(2) 1.968(9) ? . .
CU(1) N(1) 1.957(10) ? . .
CU(1) N(3) 2.002(10) ? . .
CU(2) O(7) 1.963(9) ? . .
CU(2) O(8) 1.967(9) ? . .
CU(2) N(2) 1.942(11) ? . .
CU(2) N(4) 2.007(10) ? . .
O(1) C(11) 1.315(16) ? . .
O(2) C(2) 1.403(14) ? . .
O(3) C(3) 1.449(13) ? . .
O(4) C(4) 1.414(15) ? . .
O(4) C(7) 1.401(18) ? . .
O(5) C(1) 1.433(14) ? . .
O(5) C(5) 1.415(14) ? . .
O(6) C(6) 1.408(15) ? . .
O(6) C(7) 1.395(15) ? . .
O(7) C(30) 1.264(17) ? . .
O(8) C(21) 1.433(13) ? . .
O(9) C(22) 1.415(16) ? . .
O(10) C(23) 1.440(14) ? . .
O(10) C(26) 1.422(14) ? . .
O(11) C(20) 1.426(12) ? . .
O(11) C(24) 1.429(13) ? . .
O(12) C(25) 1.437(15) ? . .
O(12) C(26) 1.403(16) ? . .
N(1) C(1) 1.445(15) ? . .
N(1) C(9) 1.276(17) ? . .
N(2) C(20) 1.430(14) ? . .
N(2) C(28) 1.271(16) ? . .
N(3) C(39) 1.487(18) ? . .
N(4) C(41) 1.49(2) ? . .
C(1) C(2) 1.517(12) ? . .
C(2) C(3) 1.510(18) ? . .
C(3) C(4) 1.520(18) ? . .
C(4) C(5) 1.519(14) ? . .
C(5) C(6) 1.518(18) ? . .
C(7) C(8) 1.47(2) ? . .
C(9) C(10) 1.42(2) ? . .
C(10) C(11) 1.42(2) ? . .
C(10) C(15) 1.45(2) ? . .
C(11) C(12) 1.46(2) ? . .
C(12) C(13) 1.39(2) ? . .
C(12) C(16) 1.51(2) ? . .
C(13) C(14) 1.40(2) ? . .
C(14) C(15) 1.33(2) ? . .
C(16) C(17) 1.52(2) ? . .
C(16) C(18) 1.55(2) ? . .
C(16) C(19) 1.52(2) ? . .
C(20) C(21) 1.543(16) ? . .
C(21) C(22) 1.532(17) ? . .
C(22) C(23) 1.521(16) ? . .
C(23) C(24) 1.515(16) ? . .
C(24) C(25) 1.509(15) ? . .
C(26) C(27) 1.48(2) ? . .
C(28) C(29) 1.45(2) ? . .
C(29) C(30) 1.43(2) ? . .
C(29) C(34) 1.41(2) ? . .
C(30) C(31) 1.46(2) ? . .
C(31) C(32) 1.34(2) ? . .
C(31) C(35) 1.58(2) ? . .
C(32) C(33) 1.41(2) ? . .
C(33) C(34) 1.36(3) ? . .
C(35) C(36) 1.50(2) ? . .
C(35) C(37) 1.53(2) ? . .
C(35) C(38) 1.55(2) ? . .
C(39) C(40) 1.49(2) ? . .
C(41) C(42) 1.49(2) ? . .
O(3) H(63) 1.122 ? . .
O(9) H(64) 1.007 ? . .
N(3) H(59) 0.953 ? . .
N(3) H(60) 0.954 ? . .
N(4) H(61) 0.947 ? . .
N(4) H(62) 0.970 ? . .
C(1) H(47) 0.936 ? . .
C(2) H(48) 0.950 ? . .
C(3) H(49) 0.949 ? . .
C(4) H(50) 0.952 ? . .
C(5) H(51) 0.939 ? . .
C(6) H(43) 0.944 ? . .
C(6) H(44) 0.960 ? . .
C(7) H(52) 0.953 ? . .
C(8) H(9) 0.935 ? . .
C(8) H(10) 0.955 ? . .
C(8) H(11) 0.950 ? . .
C(9) H(4) 0.942 ? . .
C(13) H(1) 0.977 ? . .
C(14) H(2) 0.965 ? . .
C(15) H(3) 0.942 ? . .
C(17) H(18) 0.944 ? . .
C(17) H(19) 0.961 ? . .
C(17) H(20) 0.952 ? . .
C(18) H(15) 0.975 ? . .
C(18) H(16) 0.932 ? . .
C(18) H(17) 0.940 ? . .
C(19) H(21) 0.926 ? . .
C(19) H(22) 0.970 ? . .
C(19) H(23) 0.933 ? . .
C(20) H(53) 0.955 ? . .
C(21) H(54) 0.957 ? . .
C(22) H(55) 0.944 ? . .
C(23) H(56) 0.955 ? . .
C(24) H(57) 0.957 ? . .
C(25) H(45) 0.942 ? . .
C(25) H(46) 0.949 ? . .
C(26) H(58) 0.944 ? . .
C(27) H(24) 0.953 ? . .
C(27) H(25) 0.976 ? . .
C(27) H(26) 0.946 ? . .
C(28) H(8) 0.952 ? . .
C(32) H(5) 0.934 ? . .
C(33) H(6) 0.932 ? . .
C(34) H(7) 0.956 ? . .
C(36) H(30) 0.956 ? . .
C(36) H(31) 0.960 ? . .
C(36) H(32) 0.957 ? . .
C(37) H(27) 0.954 ? . .
C(37) H(28) 0.951 ? . .
C(37) H(29) 0.942 ? . .
C(38) H(33) 0.963 ? . .
C(38) H(34) 0.954 ? . .
C(38) H(35) 0.937 ? . .
C(39) H(39) 0.955 ? . .
C(39) H(40) 0.937 ? . .
C(40) H(12) 0.942 ? . .
C(40) H(13) 0.944 ? . .
C(40) H(14) 0.942 ? . .
C(41) H(41) 0.967 ? . .
C(41) H(42) 0.935 ? . .
C(42) H(36) 0.979 ? . .
C(42) H(37) 0.965 ? . .
C(42) H(38) 0.946 ? . .
